data_4075915
loop_
_publ_author_name
'Liu, C. W.'
'Lobana, Tarlok S.'
'Xiao, Jie-Liang'
'Liu, Hong-Yuan'
'Liaw, Ben-Jie'
'Hung, Chiu-Ming'
'Lin, Zhenyang'

_publ_section_title
;
 Syntheses, Structures, and VT NMR Studies of Diselenophosphates of Group
 14 Organometals. DFT Calculations for Gas-Phase Stability of Dinuclear
 Ions, [(Ph3M)2{\m-Se, Se-P(OR)2}]+(M = Ge, Sn, and Pb)
;
_journal_issue 16
_journal_name_full Organometallics
_journal_page_first 4072
_journal_paper_doi 10.1021/om050291q
_journal_volume 24
_journal_year 2005
_chemical_formula_sum 'C24 H29 O2 P Se2 Sn'
_chemical_formula_weight 657.05
_chemical_name_systematic
; 
 ? 
;
_space_group_IT_number 2
_symmetry_cell_setting triclinic
_symmetry_space_group_name_Hall '-P 1'
_symmetry_space_group_name_H-M 'P -1'
_atom_sites_solution_hydrogens geom
_atom_sites_solution_primary direct
_atom_sites_solution_secondary difmap
_audit_creation_method SHELXL-97
_cell_angle_alpha 96.147(9)
_cell_angle_beta 90.109(12)
_cell_angle_gamma 99.216(12)
_cell_formula_units_Z 2
_cell_length_a 9.5653(15)
_cell_length_b 10.4242(15)
_cell_length_c 13.5634(16)
_cell_measurement_reflns_used 34
_cell_measurement_temperature 293(2)
_cell_measurement_theta_max 12.43
_cell_measurement_theta_min 2.36
_cell_volume 1327.0(3)
_computing_cell_refinement 'Bruker XSCANS'
_computing_data_collection 'Bruker XSCANS'
_computing_data_reduction 'Bruker SHELXTL'
_computing_molecular_graphics 'Bruker SHELXTL'
_computing_publication_material 'Bruker SHELXTL'
_computing_structure_refinement 'SHELXL-97 (Sheldrick, 1997)'
_computing_structure_solution 'SHELXS-97 (Sheldrick, 1990)'
_diffrn_ambient_temperature 293(2)
_diffrn_measured_fraction_theta_full 0.994
_diffrn_measured_fraction_theta_max 0.994
_diffrn_measurement_device_type 'Bruker P4'
_diffrn_measurement_method '\w scans'
_diffrn_radiation_monochromator graphite
_diffrn_radiation_source 'fine-focus sealed tube'
_diffrn_radiation_type MoK\a
_diffrn_radiation_wavelength 0.71073
_diffrn_reflns_av_R_equivalents 0.0242
_diffrn_reflns_av_sigmaI/netI 0.0283
_diffrn_reflns_limit_h_max 10
_diffrn_reflns_limit_h_min -1
_diffrn_reflns_limit_k_max 11
_diffrn_reflns_limit_k_min -11
_diffrn_reflns_limit_l_max 14
_diffrn_reflns_limit_l_min -14
_diffrn_reflns_number 4193
_diffrn_reflns_theta_full 22.50
_diffrn_reflns_theta_max 22.50
_diffrn_reflns_theta_min 1.99
_diffrn_standards_interval_count 297
_diffrn_standards_number 3
_exptl_absorpt_coefficient_mu 3.783
_exptl_absorpt_correction_T_max 0.9977
_exptl_absorpt_correction_T_min 0.4912
_exptl_absorpt_correction_type empirical
_exptl_crystal_colour colorless
_exptl_crystal_density_diffrn 1.644
_exptl_crystal_density_method 'not measured'
_exptl_crystal_description plate
_exptl_crystal_F_000 644
_exptl_crystal_size_max 0.5
_exptl_crystal_size_mid 0.4
_exptl_crystal_size_min 0.2
_refine_diff_density_max 1.020
_refine_diff_density_min -0.956
_refine_diff_density_rms 0.079
_refine_ls_extinction_method none
_refine_ls_goodness_of_fit_ref 1.031
_refine_ls_hydrogen_treatment mixed
_refine_ls_matrix_type full
_refine_ls_number_parameters 271
_refine_ls_number_reflns 3446
_refine_ls_number_restraints 0
_refine_ls_restrained_S_all 1.031
_refine_ls_R_factor_all 0.0417
_refine_ls_R_factor_gt 0.0365
_refine_ls_shift/su_max 0.000
_refine_ls_shift/su_mean 0.000
_refine_ls_structure_factor_coef Fsqd
_refine_ls_weighting_details 'calc w=1/[\s^2^(Fo^2^)+(0.0378P)^2^+3.7223P] where P=(Fo^2^+2Fc^2^)/3'
_refine_ls_weighting_scheme calc
_refine_ls_wR_factor_gt 0.0902
_refine_ls_wR_factor_ref 0.0937
_reflns_number_gt 3082
_reflns_number_total 3446
_reflns_threshold_expression >2sigma(I)
_cod_data_source_file om050291qsi20050416_053129.cif
_cod_data_source_block 6
_cod_depositor_comments
;
The following automatic conversions were performed:

'_symmetry_cell_setting' value 'Triclinic' changed to 'triclinic'
according to /home/saulius/struct/CIF-dictionaries/cif_core.dic
dictionary named 'cif_core.dic' version 2.4.1 from 2010-06-29.

Automatic conversion script
Id: cif_fix_values 1715 2011-07-08 13:25:40Z adriana 
;
_cod_original_sg_symbol_H-M P-1
_cod_database_code 4075915

loop_
_symmetry_equiv_pos_as_xyz
'x, y, z'
'-x, -y, -z'

loop_
_atom_site_label
_atom_site_type_symbol
_atom_site_fract_x
_atom_site_fract_y
_atom_site_fract_z
_atom_site_U_iso_or_equiv
_atom_site_adp_type
_atom_site_occupancy
_atom_site_symmetry_multiplicity
_atom_site_calc_flag
_atom_site_refinement_flags
Sn1 Sn 0.13782(4) 0.74717(4) 0.41317(3) 0.05018(15) Uani 1 1 d .
Se1 Se 0.26095(8) 0.95927(6) 0.34877(5) 0.0707(2) Uani 1 1 d .
Se2 Se 0.29653(11) 1.05969(7) 0.10684(6) 0.0921(3) Uani 1 1 d .
P1 P 0.2538(2) 0.90136(16) 0.18890(13) 0.0675(5) Uani 1 1 d .
O1 O 0.1149(6) 0.8059(5) 0.1658(4) 0.0969(16) Uani 1 1 d .
O2 O 0.3604(8) 0.8003(6) 0.1751(5) 0.135(3) Uani 1 1 d .
C1 C -0.0816(6) 0.7145(6) 0.3723(4) 0.0543(14) Uani 1 1 d .
C2 C -0.1632(7) 0.8121(7) 0.3854(5) 0.0723(18) Uani 1 1 d .
H2A H -0.1225 0.8960 0.4114 0.087 Uiso 1 1 calc R
C3 C -0.3065(8) 0.7854(9) 0.3596(6) 0.087(2) Uani 1 1 d .
H3A H -0.3613 0.8517 0.3677 0.104 Uiso 1 1 calc R
C4 C -0.3669(8) 0.6619(10) 0.3225(6) 0.089(3) Uani 1 1 d .
H4A H -0.4629 0.6449 0.3056 0.107 Uiso 1 1 calc R
C5 C -0.2881(8) 0.5632(8) 0.3097(5) 0.079(2) Uani 1 1 d .
H5A H -0.3300 0.4794 0.2842 0.095 Uiso 1 1 calc R
C6 C -0.1442(6) 0.5893(6) 0.3354(4) 0.0616(16) Uani 1 1 d .
H6A H -0.0901 0.5224 0.3277 0.074 Uiso 1 1 calc R
C7 C 0.1703(6) 0.7973(5) 0.5688(4) 0.0536(14) Uani 1 1 d .
C8 C 0.0558(7) 0.7891(7) 0.6313(5) 0.0681(17) Uani 1 1 d .
H8A H -0.0351 0.7633 0.6044 0.082 Uiso 1 1 calc R
C9 C 0.0737(8) 0.8182(8) 0.7321(5) 0.083(2) Uani 1 1 d .
H9A H -0.0045 0.8116 0.7729 0.100 Uiso 1 1 calc R
C10 C 0.2066(9) 0.8568(8) 0.7721(5) 0.085(2) Uani 1 1 d .
H10A H 0.2187 0.8769 0.8403 0.102 Uiso 1 1 calc R
C11 C 0.3222(8) 0.8662(7) 0.7125(5) 0.081(2) Uani 1 1 d .
H11A H 0.4127 0.8925 0.7401 0.097 Uiso 1 1 calc R
C12 C 0.3035(7) 0.8363(7) 0.6106(5) 0.0667(17) Uani 1 1 d .
H12A H 0.3821 0.8427 0.5701 0.080 Uiso 1 1 calc R
C13 C 0.2312(6) 0.5797(5) 0.3659(4) 0.0499(13) Uani 1 1 d .
C14 C 0.2948(6) 0.5205(6) 0.4361(5) 0.0608(15) Uani 1 1 d .
H14A H 0.3005 0.5575 0.5017 0.073 Uiso 1 1 calc R
C15 C 0.3501(7) 0.4072(7) 0.4108(5) 0.0711(18) Uani 1 1 d .
H15A H 0.3921 0.3686 0.4593 0.085 Uiso 1 1 calc R
C16 C 0.3433(7) 0.3514(6) 0.3138(6) 0.0734(18) Uani 1 1 d .
H16A H 0.3801 0.2749 0.2965 0.088 Uiso 1 1 calc R
C17 C 0.2816(7) 0.4099(6) 0.2431(5) 0.0701(18) Uani 1 1 d .
H17A H 0.2782 0.3735 0.1773 0.084 Uiso 1 1 calc R
C18 C 0.2241(7) 0.5225(6) 0.2684(4) 0.0605(15) Uani 1 1 d .
H18A H 0.1807 0.5599 0.2198 0.073 Uiso 1 1 calc R
C21 C -0.0110(11) 0.8476(10) 0.1362(9) 0.124(4) Uani 1 1 d .
H21A H 0.0096 0.9141 0.0911 0.149 Uiso 1 1 calc R
H21B H -0.0588 0.8831 0.1934 0.149 Uiso 1 1 calc R
C22 C -0.1077(14) 0.718(3) 0.0816(13) 0.255(13) Uani 1 1 d .
H22A H -0.1112 0.6465 0.1224 0.307 Uiso 1 1 calc R
H22B H -0.2035 0.7343 0.0721 0.307 Uiso 1 1 calc R
C23 C -0.0576(18) 0.689(2) 0.0025(11) 0.230(10) Uani 1 1 d .
H23A H -0.1158 0.6131 -0.0309 0.345 Uiso 1 1 calc R
H23B H 0.0361 0.6700 0.0125 0.345 Uiso 1 1 calc R
H23C H -0.0531 0.7603 -0.0372 0.345 Uiso 1 1 calc R
C24 C 0.4655(10) 0.7941(9) 0.1078(6) 0.104(3) Uani 1 1 d .
H24A H 0.5554 0.8038 0.1433 0.125 Uiso 1 1 calc R
H24B H 0.4694 0.8669 0.0685 0.125 Uiso 1 1 calc R
C25 C 0.448(2) 0.6766(12) 0.0433(10) 0.217(9) Uani 1 1 d .
H25A H 0.5415 0.6511 0.0393 0.260 Uiso 1 1 calc R
H25B H 0.3905 0.6122 0.0788 0.260 Uiso 1 1 calc R
C26 C 0.3980(18) 0.6571(13) -0.0468(10) 0.191(7) Uani 1 1 d .
H26A H 0.4000 0.5681 -0.0731 0.286 Uiso 1 1 calc R
H26B H 0.4546 0.7149 -0.0871 0.286 Uiso 1 1 calc R
H26C H 0.3021 0.6736 -0.0471 0.286 Uiso 1 1 calc R

loop_
_atom_site_aniso_label
_atom_site_aniso_U_11
_atom_site_aniso_U_22
_atom_site_aniso_U_33
_atom_site_aniso_U_23
_atom_site_aniso_U_13
_atom_site_aniso_U_12
Sn1 0.0459(2) 0.0554(3) 0.0475(2) 0.00369(17) 0.00213(17) 0.00413(17)
Se1 0.0813(5) 0.0626(4) 0.0597(4) 0.0065(3) 0.0013(3) -0.0142(3)
Se2 0.1398(8) 0.0654(5) 0.0726(5) 0.0222(4) 0.0215(5) 0.0114(5)
P1 0.0889(12) 0.0550(9) 0.0572(10) 0.0084(8) 0.0187(9) 0.0058(9)
O1 0.108(4) 0.093(4) 0.080(3) 0.013(3) -0.028(3) -0.013(3)
O2 0.192(7) 0.087(4) 0.151(6) 0.053(4) 0.117(5) 0.067(4)
C1 0.048(3) 0.062(4) 0.052(3) 0.013(3) -0.001(3) 0.003(3)
C2 0.064(4) 0.072(4) 0.085(5) 0.016(4) 0.010(4) 0.017(3)
C3 0.060(5) 0.104(6) 0.107(6) 0.040(5) 0.011(4) 0.028(4)
C4 0.050(4) 0.145(8) 0.074(5) 0.042(5) -0.003(4) -0.002(5)
C5 0.068(5) 0.099(6) 0.064(4) 0.018(4) -0.005(4) -0.016(4)
C6 0.054(4) 0.071(4) 0.058(4) 0.014(3) 0.002(3) 0.000(3)
C7 0.054(3) 0.054(3) 0.053(3) 0.009(3) 0.008(3) 0.007(3)
C8 0.060(4) 0.085(5) 0.056(4) 0.004(3) 0.009(3) 0.005(3)
C9 0.078(5) 0.113(6) 0.058(4) 0.011(4) 0.012(4) 0.013(4)
C10 0.111(7) 0.095(5) 0.051(4) 0.003(4) -0.001(4) 0.026(5)
C11 0.073(5) 0.097(5) 0.067(5) -0.005(4) -0.018(4) 0.011(4)
C12 0.052(4) 0.084(4) 0.059(4) -0.001(3) 0.000(3) 0.003(3)
C13 0.043(3) 0.052(3) 0.052(3) 0.007(3) -0.001(2) -0.001(2)
C14 0.065(4) 0.065(4) 0.052(4) 0.005(3) 0.003(3) 0.009(3)
C15 0.077(4) 0.069(4) 0.071(5) 0.023(4) -0.007(4) 0.014(3)
C16 0.076(4) 0.055(4) 0.091(5) 0.006(4) 0.005(4) 0.016(3)
C17 0.088(5) 0.062(4) 0.058(4) -0.006(3) -0.001(3) 0.012(4)
C18 0.070(4) 0.059(4) 0.051(4) 0.005(3) -0.009(3) 0.006(3)
C21 0.103(7) 0.115(8) 0.159(10) 0.012(7) 0.057(7) 0.037(6)
C22 0.092(9) 0.49(4) 0.184(16) 0.18(2) -0.047(10) -0.063(14)
C23 0.166(15) 0.41(3) 0.116(11) 0.052(17) -0.042(11) 0.035(17)
C24 0.116(7) 0.125(7) 0.082(6) 0.016(5) 0.016(5) 0.048(6)
C25 0.45(3) 0.108(9) 0.105(9) 0.011(7) 0.088(14) 0.082(13)
C26 0.284(19) 0.132(10) 0.135(11) 0.023(9) -0.066(12) -0.037(11)

loop_
_atom_type_symbol
_atom_type_description
_atom_type_scat_dispersion_real
_atom_type_scat_dispersion_imag
_atom_type_scat_source
C C 0.0033 0.0016 'International Tables Vol C Tables 4.2.6.8 and 6.1.1.4'
H H 0.0000 0.0000 'International Tables Vol C Tables 4.2.6.8 and 6.1.1.4'
O O 0.0106 0.0060 'International Tables Vol C Tables 4.2.6.8 and 6.1.1.4'
P P 0.1023 0.0942 'International Tables Vol C Tables 4.2.6.8 and 6.1.1.4'
Se Se -0.0929 2.2259 'International Tables Vol C Tables 4.2.6.8 and 6.1.1.4'
Sn Sn -0.6537 1.4246 'International Tables Vol C Tables 4.2.6.8 and 6.1.1.4'

loop_
_geom_angle_atom_site_label_1
_geom_angle_atom_site_label_2
_geom_angle_atom_site_label_3
_geom_angle
C13 Sn1 C7 110.0(2)
C13 Sn1 C1 110.5(2)
C7 Sn1 C1 111.9(2)
C13 Sn1 Se1 114.20(14)
C7 Sn1 Se1 100.38(15)
C1 Sn1 Se1 109.53(15)
P1 Se1 Sn1 101.05(5)
O1 P1 O2 98.7(4)
O1 P1 Se2 117.8(2)
O2 P1 Se2 115.4(2)
O1 P1 Se1 106.9(2)
O2 P1 Se1 103.5(3)
Se2 P1 Se1 112.82(8)
C21 O1 P1 122.4(6)
C24 O2 P1 128.6(5)
C2 C1 C6 119.4(6)
C2 C1 Sn1 122.1(5)
C6 C1 Sn1 118.4(4)
C1 C2 C3 120.0(7)
C4 C3 C2 120.2(7)
C3 C4 C5 120.9(7)
C4 C5 C6 119.3(7)
C1 C6 C5 120.3(7)
C12 C7 C8 118.0(6)
C12 C7 Sn1 121.9(4)
C8 C7 Sn1 120.1(4)
C9 C8 C7 121.4(6)
C10 C9 C8 119.7(7)
C9 C10 C11 120.5(7)
C10 C11 C12 119.6(7)
C7 C12 C11 120.8(6)
C14 C13 C18 118.2(5)
C14 C13 Sn1 118.6(4)
C18 C13 Sn1 123.1(4)
C13 C14 C15 121.3(6)
C16 C15 C14 120.2(6)
C17 C16 C15 119.2(6)
C16 C17 C18 120.9(6)
C17 C18 C13 120.2(6)
O1 C21 C22 105.2(9)
C23 C22 C21 109.2(16)
O2 C24 C25 114.0(11)
C26 C25 C24 127.6(14)

loop_
_geom_bond_atom_site_label_1
_geom_bond_atom_site_label_2
_geom_bond_distance
Sn1 C13 2.126(6)
Sn1 C7 2.130(6)
Sn1 C1 2.134(6)
Sn1 Se1 2.5734(8)
Se1 P1 2.1855(19)
Se2 P1 2.0759(18)
P1 O1 1.537(6)
P1 O2 1.578(6)
O1 C21 1.415(11)
O2 C24 1.364(9)
C1 C2 1.376(8)
C1 C6 1.386(8)
C2 C3 1.390(10)
C3 C4 1.366(11)
C4 C5 1.367(11)
C5 C6 1.397(9)
C7 C12 1.376(8)
C7 C8 1.383(8)
C8 C9 1.373(9)
C9 C10 1.363(10)
C10 C11 1.367(10)
C11 C12 1.389(9)
C13 C14 1.379(8)
C13 C18 1.388(8)
C14 C15 1.380(9)
C15 C16 1.377(9)
C16 C17 1.371(9)
C17 C18 1.385(9)
C21 C22 1.62(2)
C22 C23 1.20(2)
C24 C25 1.413(14)
C25 C26 1.296(17)
